data_8107215
loop_
_publ_author_name
'Yao, Han'
'Yan, Ming'
'Li, Xingshu'
'Hu, Jinhui'

_publ_section_title
;
 Crystal structure of
 4-(((2-(3-(1-(3-(3-cyanophenyl)-6-oxopyridazin-1(6H)-yl)ethyl)phenyl)
 pyrimidin-5-yl)oxy)methyl)-1-methylpiperidin-1-ium chloride monohydrate,
 C30H33N6O2Cl
;
_journal_issue 5
_journal_name_full 'Zeitschrift f\"ur Kristallographie - New Crystal Structures'
_journal_page_first 783
_journal_page_last 785
_journal_paper_doi 10.1515/ncrs-2022-0087
_journal_volume 237
_journal_year 2022
_chemical_absolute_configuration ad
_chemical_formula_moiety 'Cl, C30 H31 N6 O2, H2 O'
_chemical_formula_sum 'C30 H33 Cl N6 O3'
_chemical_formula_weight 561.07
_space_group_crystal_system monoclinic
_space_group_IT_number 4
_space_group_name_Hall 'P 2yb'
_space_group_name_H-M_alt 'P 1 21 1'
_atom_sites_solution_hydrogens mixed
_atom_sites_solution_primary dual
_cell_angle_alpha 90
_cell_angle_beta 101.730(5)
_cell_angle_gamma 90
_cell_formula_units_Z 2
_cell_length_a 13.7983(8)
_cell_length_b 7.3771(3)
_cell_length_c 14.3578(7)
_cell_measurement_reflns_used 2022
_cell_measurement_temperature 169.99(10)
_cell_measurement_theta_max 73.0490
_cell_measurement_theta_min 3.2410
_cell_volume 1430.98(13)
_computing_cell_refinement 'CrysAlisPro 1.171.38.43f (Rigaku OD, 2015)'
_computing_data_collection 'CrysAlisPro 1.171.38.43f (Rigaku OD, 2015)'
_computing_data_reduction 'CrysAlisPro 1.171.38.43f (Rigaku OD, 2015)'
_computing_molecular_graphics 'Olex2 1.3 (Dolomanov et al., 2009)'
_computing_publication_material 'Olex2 1.3 (Dolomanov et al., 2009)'
_computing_structure_refinement 'SHELXL 2018/3 (Sheldrick, 2015)'
_computing_structure_solution 'SHELXT 2018/2 (Sheldrick, 2018)'
_diffrn_ambient_environment N~2~
_diffrn_ambient_temperature 169.99(10)
_diffrn_detector 'CCD plate'
_diffrn_detector_area_resol_mean 5.2684
_diffrn_detector_type AtlasS2
_diffrn_measured_fraction_theta_full 1.000
_diffrn_measured_fraction_theta_max 1.000
_diffrn_measurement_details
;
List of Runs (angles in degrees, time in seconds):

  # Type    Start    End  Width  t~exp~   \w     \q     \k     \f   Frames
--------------------------------------------------------------------------
  1  \w     29.00  71.00   1.00    1.20    --   40.73-121.00 -63.00   42
  2  \w    105.00 136.00   1.00    1.00    --  106.95 -61.00-150.00   31
  3  \w     62.00 178.00   1.00    1.00    --  106.95  15.00 -90.00  116
  4  \w     84.00 124.00   1.00    1.00    --  106.95 -45.00  90.00   40
  5  \w     88.00 146.00   1.00    1.00    --  106.95  61.00 150.00   58
  6  \w     40.00  66.00   1.00    1.00    --  106.95 -45.00  90.00   26
  7  \w     24.00 105.00   1.00    1.00    --  106.95 -94.00 -60.00   81
  8  \w     37.00  79.00   1.00    1.00    --  106.95 -61.00-150.00   42
  9  \w   -106.00 -17.00   1.00    1.20    --  -40.73 -38.00  30.00   89
 10  \w   -113.00 -22.00   1.00    1.20    --  -40.73 -38.00 -60.00   91
;
_diffrn_measurement_device 'four-circle diffractometer'
_diffrn_measurement_device_type 'SuperNova, Dual, Cu at zero, AtlasS2'
_diffrn_measurement_method '\w scans'
_diffrn_orient_matrix_type 'CrysAlisPro convention (1999,Acta A55,543-557)'
_diffrn_orient_matrix_UB_11 -0.0647453000
_diffrn_orient_matrix_UB_12 0.0025427000
_diffrn_orient_matrix_UB_13 -0.1009697000
_diffrn_orient_matrix_UB_21 -0.0913935000
_diffrn_orient_matrix_UB_22 -0.0491152000
_diffrn_orient_matrix_UB_23 0.0411942000
_diffrn_orient_matrix_UB_31 -0.0212792000
_diffrn_orient_matrix_UB_32 0.2029209000
_diffrn_orient_matrix_UB_33 0.0111453000
_diffrn_radiation_monochromator mirror
_diffrn_radiation_probe x-ray
_diffrn_radiation_type 'Cu K\a'
_diffrn_radiation_wavelength 1.54184
_diffrn_reflns_av_R_equivalents 0.0498
_diffrn_reflns_av_unetI/netI 0.0813
_diffrn_reflns_Laue_measured_fraction_full 1.000
_diffrn_reflns_Laue_measured_fraction_max 1.000
_diffrn_reflns_limit_h_max 14
_diffrn_reflns_limit_h_min -16
_diffrn_reflns_limit_k_max 8
_diffrn_reflns_limit_k_min -5
_diffrn_reflns_limit_l_max 16
_diffrn_reflns_limit_l_min -16
_diffrn_reflns_number 4900
_diffrn_reflns_point_group_measured_fraction_full 0.746
_diffrn_reflns_point_group_measured_fraction_max 0.746
_diffrn_reflns_theta_full 64.958
_diffrn_reflns_theta_max 64.958
_diffrn_reflns_theta_min 3.144
_diffrn_source 'micro-focus sealed X-ray tube'
_diffrn_source_type 'SuperNova (Cu) X-ray Source'
_exptl_absorpt_coefficient_mu 1.525
_exptl_absorpt_correction_T_max 1.00000
_exptl_absorpt_correction_T_min 0.57346
_exptl_absorpt_correction_type multi-scan
_exptl_absorpt_process_details
;
CrysAlisPro 1.171.38.43f (Rigaku Oxford Diffraction, 2015)
Empirical absorption correction using spherical harmonics,
 implemented in SCALE3 ABSPACK scaling algorithm.
;
_exptl_crystal_colour colourless
_exptl_crystal_colour_primary colourless
_exptl_crystal_density_diffrn 1.302
_exptl_crystal_description needle
_exptl_crystal_F_000 592
_exptl_crystal_size_max 0.15
_exptl_crystal_size_mid 0.11
_exptl_crystal_size_min 0.09
_refine_diff_density_max 0.356
_refine_diff_density_min -0.276
_refine_diff_density_rms 0.064
_refine_ls_abs_structure_details
;
 Flack x determined using 747 quotients [(I+)-(I-)]/[(I+)+(I-)]
 (Parsons, Flack and Wagner, Acta Cryst. B69 (2013) 249-259).
;
_refine_ls_abs_structure_Flack 0.01(3)
_refine_ls_extinction_coef 0.0036(5)
_refine_ls_extinction_expression Fc^*^=kFc[1+0.001xFc^2^\l^3^/sin(2\q)]^-1/4^
_refine_ls_extinction_method 'SHELXL-2018/3 (Sheldrick 2018)'
_refine_ls_goodness_of_fit_ref 1.033
_refine_ls_hydrogen_treatment constr
_refine_ls_matrix_type full
_refine_ls_number_parameters 367
_refine_ls_number_reflns 3637
_refine_ls_number_restraints 1
_refine_ls_restrained_S_all 1.033
_refine_ls_R_factor_all 0.0589
_refine_ls_R_factor_gt 0.0525
_refine_ls_shift/su_max 0.000
_refine_ls_shift/su_mean 0.000
_refine_ls_structure_factor_coef Fsqd
_refine_ls_weighting_details 'w=1/[\s^2^(Fo^2^)+(0.0486P)^2^] where P=(Fo^2^+2Fc^2^)/3'
_refine_ls_weighting_scheme calc
_refine_ls_wR_factor_gt 0.1201
_refine_ls_wR_factor_ref 0.1285
_reflns_Friedel_coverage 0.373
_reflns_Friedel_fraction_full 0.444
_reflns_Friedel_fraction_max 0.444
_reflns_number_gt 3225
_reflns_number_total 3637
_reflns_threshold_expression 'I > 2\s(I)'
_cod_data_source_file suppl_j_ncrs-2022-0087_suppl.cif
_cod_data_source_block hy0102
_cod_database_code 8107215
_shelx_space_group_comment
;
The symmetry employed for this shelxl refinement is uniquely defined
by the following loop, which should always be used as a source of
symmetry information in preference to the above space-group names.
They are only intended as comments.
;
_shelx_estimated_absorpt_t_max 0.875
_shelx_estimated_absorpt_t_min 0.804
_reflns_odcompleteness_completeness 99.93
_reflns_odcompleteness_iscentric 1
_reflns_odcompleteness_theta 66.97
_olex2_refinement_description
;
1. Fixed Uiso
 At 1.2 times of:
  All C(H) groups, All C(H,H) groups, All N(H) groups
 At 1.5 times of:
  All C(H,H,H) groups, All O(H,H) groups
2.a Free rotating group:
 O00U(H00V,H00W)
2.b Ternary CH refined with riding coordinates:
 N007(H007), C00A(H00A), C00K(H00K)
2.c Secondary CH2 refined with riding coordinates:
 C00H(H00B,H00C), C00L(H00D,H00H), C00O(H00I,H00J), C00Q(H00L,H00M), C00W(H00T,
 H00U)
2.d Aromatic/amide H refined with riding coordinates:
 C009(H009), C00E(H00E), C00F(H00F), C00G(H00G), C00N(H00N), C00R(H00R),
 C00S(H00S), C00Y(H00Y), C00Z(H00Z), C012(H012), C013(H013), C014(H014)
2.e Idealised Me refined as rotating group:
 C00T(H00O,H00P,H00Q), C010(H01A,H01B,H01C)
;
_olex2_submission_special_instructions 'No special instructions were received'
_oxdiff_exptl_absorpt_empirical_details
;
Empirical correction (ABSPACK) includes:
- Absorption correction using spherical harmonics
- Frame scaling
;
_oxdiff_exptl_absorpt_empirical_full_max 1.569
_oxdiff_exptl_absorpt_empirical_full_min 0.488

loop_
_space_group_symop_operation_xyz
'x, y, z'
'-x, y+1/2, -z'

loop_
_atom_site_label
_atom_site_type_symbol
_atom_site_fract_x
_atom_site_fract_y
_atom_site_fract_z
_atom_site_U_iso_or_equiv
_atom_site_adp_type
_atom_site_occupancy
_atom_site_site_symmetry_order
_atom_site_calc_flag
_atom_site_refinement_flags_posn
_atom_site_refinement_flags_adp
_atom_site_refinement_flags_occupancy
_atom_site_disorder_assembly
_atom_site_disorder_group
Cl01 Cl 0.91107(9) -0.02945(17) 0.10094(8) 0.0332(3) Uani 1 1 d . . . . .
O002 O 0.7509(2) 0.5505(5) 0.3237(2) 0.0299(8) Uani 1 1 d . . . . .
O003 O 0.5322(3) 0.5637(6) 0.9674(3) 0.0442(10) Uani 1 1 d . . . . .
N004 N 0.6661(3) 0.6883(6) 0.5332(3) 0.0259(9) Uani 1 1 d . . . . .
N005 N 0.4388(3) 0.7122(5) 0.7319(3) 0.0256(9) Uani 1 1 d . . . . .
N006 N 0.8370(3) 0.6137(6) 0.5797(3) 0.0291(10) Uani 1 1 d . . . . .
N007 N 0.8296(3) 0.3283(6) 0.0080(3) 0.0272(9) Uani 1 1 d . . . . .
H007 H 0.860862 0.215316 0.034714 0.033 Uiso 1 1 calc R U . . .
N008 N 0.4900(3) 0.7014(5) 0.8226(3) 0.0240(9) Uani 1 1 d . . . . .
C009 C 0.7486(4) 0.8309(7) 0.8836(3) 0.0277(11) Uani 1 1 d . . . . .
H009 H 0.748720 0.865240 0.945896 0.033 Uiso 1 1 calc R U . . .
C00A C 0.5637(3) 0.8460(7) 0.8516(3) 0.0257(10) Uani 1 1 d . . . . .
H00A H 0.578913 0.849418 0.921327 0.031 Uiso 1 1 calc R U . . .
C00B C 0.6590(3) 0.8074(7) 0.8194(3) 0.0248(10) Uani 1 1 d . . . . .
C00C C 0.7501(3) 0.7285(7) 0.6969(3) 0.0226(10) Uani 1 1 d . . . . .
C00D C 0.7521(4) 0.6720(7) 0.5983(3) 0.0264(10) Uani 1 1 d . . . . .
C00E C 0.6613(4) 0.7589(7) 0.7256(3) 0.0274(11) Uani 1 1 d . . . . .
H00E H 0.602093 0.746814 0.681648 0.033 Uiso 1 1 calc R U . . .
C00F C 0.8368(4) 0.8035(7) 0.8551(3) 0.0308(12) Uani 1 1 d . . . . .
H00F H 0.895897 0.819445 0.898833 0.037 Uiso 1 1 calc R U . . .
C00G C 0.6694(4) 0.6435(7) 0.4444(3) 0.0280(11) Uani 1 1 d . . . . .
H00G H 0.611648 0.651261 0.398139 0.034 Uiso 1 1 calc R U . . .
C00H C 0.8430(3) 0.5124(7) 0.2954(3) 0.0289(12) Uani 1 1 d . . . . .
H00B H 0.869101 0.396408 0.320795 0.035 Uiso 1 1 calc R U . . .
H00C H 0.891376 0.605629 0.318926 0.035 Uiso 1 1 calc R U . . .
C00I C 0.7551(4) 0.5856(7) 0.4176(3) 0.0249(10) Uani 1 1 d . . . . .
C00J C 0.3689(4) 0.5913(7) 0.7021(4) 0.0279(11) Uani 1 1 d . . . . .
C00K C 0.8216(3) 0.5083(7) 0.1873(3) 0.0258(11) Uani 1 1 d . . . . .
H00K H 0.791678 0.624088 0.163453 0.031 Uiso 1 1 calc R U . . .
C00L C 0.9183(3) 0.4852(7) 0.1532(3) 0.0259(10) Uani 1 1 d . . . . .
H00D H 0.950111 0.373138 0.178150 0.031 Uiso 1 1 calc R U . . .
H00H H 0.962575 0.584758 0.176369 0.031 Uiso 1 1 calc R U . . .
C00M C 0.3174(4) 0.6102(7) 0.6014(4) 0.0332(12) Uani 1 1 d . . . . .
C00N C 0.8396(4) 0.5694(7) 0.4893(3) 0.0303(12) Uani 1 1 d . . . . .
H00N H 0.898253 0.527613 0.474484 0.036 Uiso 1 1 calc R U . . .
C00O C 0.8979(3) 0.4814(7) 0.0447(3) 0.0265(10) Uani 1 1 d . . . . .
H00I H 0.868233 0.595216 0.019895 0.032 Uiso 1 1 calc R U . . .
H00J H 0.959692 0.466833 0.023215 0.032 Uiso 1 1 calc R U . . .
C00P C 0.4783(4) 0.5657(7) 0.8874(3) 0.0328(12) Uani 1 1 d . . . . .
C00Q C 0.7512(4) 0.3563(8) 0.1476(3) 0.0311(12) Uani 1 1 d . . . . .
H00L H 0.688455 0.374880 0.166858 0.037 Uiso 1 1 calc R U . . .
H00M H 0.778335 0.241761 0.174151 0.037 Uiso 1 1 calc R U . . .
C00R C 0.3692(4) 0.6787(7) 0.5348(4) 0.0336(12) Uani 1 1 d . . . . .
H00R H 0.435854 0.708270 0.553209 0.040 Uiso 1 1 calc R U . . .
C00S C 0.8396(4) 0.7527(7) 0.7625(4) 0.0307(11) Uani 1 1 d . . . . .
H00S H 0.899832 0.734831 0.744324 0.037 Uiso 1 1 calc R U . . .
C00T C 0.5211(4) 1.0288(7) 0.8172(4) 0.0325(12) Uani 1 1 d . . . . .
H00O H 0.510106 1.033108 0.748993 0.049 Uiso 1 1 calc R U . . .
H00P H 0.566696 1.122623 0.843541 0.049 Uiso 1 1 calc R U . . .
H00Q H 0.459441 1.046593 0.837078 0.049 Uiso 1 1 calc R U . . .
O00U O 1.0231(4) 0.4242(9) 0.6737(3) 0.086(2) Uani 1 1 d G . . . .
H00V H 0.961615 0.448626 0.660622 0.129 Uiso 1 1 d G U . . .
H00W H 1.047185 0.498214 0.717746 0.129 Uiso 1 1 d G U . . .
C00V C 0.3203(5) 0.7022(8) 0.4409(4) 0.0418(14) Uani 1 1 d . . . . .
C00W C 0.7335(4) 0.3469(8) 0.0390(4) 0.0347(12) Uani 1 1 d . . . . .
H00T H 0.691427 0.243970 0.016494 0.042 Uiso 1 1 calc R U . . .
H00U H 0.699960 0.456021 0.011880 0.042 Uiso 1 1 calc R U . . .
N00X N 0.4191(6) 0.8427(8) 0.3222(4) 0.0723(19) Uani 1 1 d . . . . .
C00Y C 0.3472(4) 0.4531(8) 0.7635(4) 0.0368(12) Uani 1 1 d . . . . .
H00Y H 0.296008 0.371762 0.742116 0.044 Uiso 1 1 calc R U . . .
C00Z C 0.4006(4) 0.4399(7) 0.8528(4) 0.0392(13) Uani 1 1 d . . . . .
H00Z H 0.386721 0.347873 0.892421 0.047 Uiso 1 1 calc R U . . .
C010 C 0.8139(4) 0.3160(8) -0.0990(3) 0.0403(14) Uani 1 1 d . . . . .
H01A H 0.777212 0.419771 -0.127039 0.060 Uiso 1 1 calc R U . . .
H01B H 0.777690 0.207649 -0.120411 0.060 Uiso 1 1 calc R U . . .
H01C H 0.876946 0.312914 -0.117562 0.060 Uiso 1 1 calc R U . . .
C011 C 0.3745(5) 0.7802(9) 0.3738(4) 0.0511(17) Uani 1 1 d . . . . .
C012 C 0.2180(4) 0.5650(8) 0.5724(4) 0.0423(14) Uani 1 1 d . . . . .
H012 H 0.182465 0.520608 0.615972 0.051 Uiso 1 1 calc R U . . .
C013 C 0.2218(5) 0.6568(9) 0.4113(4) 0.0501(16) Uani 1 1 d . . . . .
H013 H 0.189744 0.673327 0.348364 0.060 Uiso 1 1 calc R U . . .
C014 C 0.1722(5) 0.5871(9) 0.4767(5) 0.0530(18) Uani 1 1 d . . . . .
H014 H 0.106258 0.553391 0.456972 0.064 Uiso 1 1 calc R U . . .

loop_
_atom_site_aniso_label
_atom_site_aniso_U_11
_atom_site_aniso_U_22
_atom_site_aniso_U_33
_atom_site_aniso_U_23
_atom_site_aniso_U_13
_atom_site_aniso_U_12
Cl01 0.0452(7) 0.0293(6) 0.0236(5) -0.0016(5) 0.0036(5) 0.0022(6)
O002 0.0309(18) 0.042(2) 0.0185(16) -0.0023(15) 0.0082(13) 0.0066(16)
O003 0.057(2) 0.045(2) 0.0292(19) 0.0133(18) 0.0064(18) 0.010(2)
N004 0.028(2) 0.033(2) 0.017(2) -0.0016(19) 0.0053(16) 0.0011(18)
N005 0.033(2) 0.023(2) 0.022(2) -0.0019(17) 0.0058(17) 0.0008(18)
N006 0.030(2) 0.036(3) 0.022(2) -0.0010(19) 0.0062(17) 0.0038(19)
N007 0.037(2) 0.025(2) 0.0195(19) -0.0011(17) 0.0061(17) 0.0007(18)
N008 0.031(2) 0.023(2) 0.0189(19) 0.0009(17) 0.0090(16) 0.0016(17)
C009 0.038(3) 0.025(3) 0.019(2) -0.001(2) 0.005(2) -0.003(2)
C00A 0.031(3) 0.026(2) 0.021(2) -0.003(2) 0.005(2) -0.002(2)
C00B 0.028(3) 0.025(3) 0.021(2) -0.002(2) 0.0062(19) 0.000(2)
C00C 0.024(2) 0.028(3) 0.014(2) -0.0014(19) 0.0015(18) -0.004(2)
C00D 0.028(2) 0.030(3) 0.019(2) 0.001(2) 0.0025(19) -0.005(2)
C00E 0.030(3) 0.030(3) 0.021(2) -0.001(2) 0.003(2) 0.000(2)
C00F 0.030(3) 0.038(3) 0.021(2) -0.003(2) -0.002(2) -0.005(2)
C00G 0.029(3) 0.034(3) 0.022(2) 0.001(2) 0.006(2) -0.002(2)
C00H 0.034(3) 0.033(3) 0.021(2) -0.001(2) 0.008(2) 0.003(2)
C00I 0.032(3) 0.027(3) 0.015(2) 0.001(2) 0.0042(18) 0.004(2)
C00J 0.028(3) 0.022(2) 0.035(3) 0.001(2) 0.009(2) 0.000(2)
C00K 0.033(3) 0.025(3) 0.020(2) 0.000(2) 0.0074(19) 0.002(2)
C00L 0.032(3) 0.026(2) 0.019(2) -0.001(2) 0.0040(18) 0.005(2)
C00M 0.034(3) 0.026(3) 0.038(3) -0.009(2) 0.004(2) 0.003(2)
C00N 0.029(3) 0.035(3) 0.027(3) 0.000(2) 0.007(2) 0.009(2)
C00O 0.030(2) 0.028(3) 0.022(2) -0.001(2) 0.0088(18) -0.001(2)
C00P 0.045(3) 0.029(3) 0.028(3) 0.007(2) 0.017(2) 0.007(2)
C00Q 0.031(3) 0.036(3) 0.028(3) -0.006(2) 0.013(2) -0.004(2)
C00R 0.041(3) 0.028(3) 0.030(3) -0.006(2) 0.002(2) 0.003(2)
C00S 0.026(3) 0.037(3) 0.029(3) -0.002(2) 0.007(2) -0.005(2)
C00T 0.036(3) 0.025(3) 0.037(3) -0.004(2) 0.007(2) 0.003(2)
O00U 0.082(4) 0.135(6) 0.035(2) -0.011(3) -0.003(2) 0.055(4)
C00V 0.057(4) 0.034(3) 0.032(3) -0.008(3) 0.004(3) 0.009(3)
C00W 0.030(3) 0.044(3) 0.030(3) -0.005(3) 0.005(2) 0.000(2)
N00X 0.133(6) 0.046(4) 0.043(3) 0.001(3) 0.030(4) 0.022(4)
C00Y 0.048(3) 0.026(3) 0.039(3) -0.005(3) 0.018(2) -0.010(3)
C00Z 0.061(4) 0.025(3) 0.038(3) 0.004(2) 0.025(3) -0.002(3)
C010 0.061(4) 0.039(3) 0.021(3) -0.004(3) 0.009(2) -0.002(3)
C011 0.078(5) 0.043(4) 0.031(3) -0.008(3) 0.008(3) 0.015(3)
C012 0.041(3) 0.033(3) 0.052(4) -0.006(3) 0.007(3) -0.006(3)
C013 0.062(4) 0.043(4) 0.039(3) -0.006(3) -0.006(3) 0.005(3)
C014 0.041(3) 0.045(4) 0.062(4) -0.016(3) -0.017(3) 0.002(3)

loop_
_atom_type_symbol
_atom_type_description
_atom_type_scat_dispersion_real
_atom_type_scat_dispersion_imag
_atom_type_scat_source
C C 0.0181 0.0091 'International Tables Vol C Tables 4.2.6.8 and 6.1.1.4'
H H 0.0000 0.0000 'International Tables Vol C Tables 4.2.6.8 and 6.1.1.4'
Cl Cl 0.3639 0.7018 'International Tables Vol C Tables 4.2.6.8 and 6.1.1.4'
N N 0.0311 0.0180 'International Tables Vol C Tables 4.2.6.8 and 6.1.1.4'
O O 0.0492 0.0322 'International Tables Vol C Tables 4.2.6.8 and 6.1.1.4'

loop_
_geom_angle_atom_site_label_1
_geom_angle_atom_site_label_2
_geom_angle_atom_site_label_3
_geom_angle
_geom_angle_site_symmetry_1
_geom_angle_site_symmetry_3
C00I O002 C00H 117.0(3) . .
C00G N004 C00D 116.3(4) . .
C00J N005 N008 118.5(4) . .
C00D N006 C00N 118.2(4) . .
C00O N007 H007 108.0 . .
C00O N007 C010 110.7(4) . .
C00W N007 H007 108.0 . .
C00W N007 C00O 111.1(4) . .
C00W N007 C010 111.0(4) . .
C010 N007 H007 108.0 . .
N005 N008 C00A 115.2(4) . .
N005 N008 C00P 125.1(4) . .
C00P N008 C00A 119.7(4) . .
C00B C009 H009 119.8 . .
C00F C009 H009 119.8 . .
C00F C009 C00B 120.3(4) . .
N008 C00A H00A 107.4 . .
N008 C00A C00B 111.7(4) . .
N008 C00A C00T 110.6(4) . .
C00B C00A H00A 107.4 . .
C00B C00A C00T 111.9(4) . .
C00T C00A H00A 107.4 . .
C009 C00B C00A 119.0(4) . .
C009 C00B C00E 118.5(4) . .
C00E C00B C00A 122.4(4) . .
C00E C00C C00D 121.3(4) . .
C00E C00C C00S 119.3(4) . .
C00S C00C C00D 119.5(4) . .
N004 C00D C00C 116.7(4) . .
N006 C00D N004 125.0(4) . .
N006 C00D C00C 118.3(4) . .
C00B C00E H00E 119.3 . .
C00C C00E C00B 121.4(4) . .
C00C C00E H00E 119.3 . .
C009 C00F H00F 119.3 . .
C009 C00F C00S 121.5(4) . .
C00S C00F H00F 119.3 . .
N004 C00G H00G 118.6 . .
N004 C00G C00I 122.9(4) . .
C00I C00G H00G 118.6 . .
O002 C00H H00B 110.3 . .
O002 C00H H00C 110.3 . .
O002 C00H C00K 107.0(4) . .
H00B C00H H00C 108.6 . .
C00K C00H H00B 110.3 . .
C00K C00H H00C 110.3 . .
O002 C00I C00G 117.8(4) . .
O002 C00I C00N 125.1(4) . .
C00G C00I C00N 117.1(4) . .
N005 C00J C00M 115.2(4) . .
N005 C00J C00Y 121.1(5) . .
C00Y C00J C00M 123.6(5) . .
C00H C00K H00K 108.7 . .
C00H C00K C00L 109.3(4) . .
C00L C00K H00K 108.7 . .
C00Q C00K C00H 112.0(4) . .
C00Q C00K H00K 108.7 . .
C00Q C00K C00L 109.5(4) . .
C00K C00L H00D 109.7 . .
C00K C00L H00H 109.7 . .
C00K C00L C00O 109.8(4) . .
H00D C00L H00H 108.2 . .
C00O C00L H00D 109.7 . .
C00O C00L H00H 109.7 . .
C00R C00M C00J 119.4(5) . .
C012 C00M C00J 121.2(5) . .
C012 C00M C00R 119.4(5) . .
N006 C00N C00I 120.6(4) . .
N006 C00N H00N 119.7 . .
C00I C00N H00N 119.7 . .
N007 C00O C00L 110.3(4) . .
N007 C00O H00I 109.6 . .
N007 C00O H00J 109.6 . .
C00L C00O H00I 109.6 . .
C00L C00O H00J 109.6 . .
H00I C00O H00J 108.1 . .
O003 C00P N008 119.9(5) . .
O003 C00P C00Z 125.7(5) . .
N008 C00P C00Z 114.4(4) . .
C00K C00Q H00L 109.2 . .
C00K C00Q H00M 109.2 . .
C00K C00Q C00W 111.9(4) . .
H00L C00Q H00M 107.9 . .
C00W C00Q H00L 109.2 . .
C00W C00Q H00M 109.2 . .
C00M C00R H00R 120.2 . .
C00V C00R C00M 119.6(5) . .
C00V C00R H00R 120.2 . .
C00C C00S H00S 120.5 . .
C00F C00S C00C 119.0(5) . .
C00F C00S H00S 120.5 . .
C00A C00T H00O 109.5 . .
C00A C00T H00P 109.5 . .
C00A C00T H00Q 109.5 . .
H00O C00T H00P 109.5 . .
H00O C00T H00Q 109.5 . .
H00P C00T H00Q 109.5 . .
H00V O00U H00W 104.5 . .
C00R C00V C011 118.6(6) . .
C013 C00V C00R 121.4(6) . .
C013 C00V C011 120.0(6) . .
N007 C00W C00Q 110.0(4) . .
N007 C00W H00T 109.7 . .
N007 C00W H00U 109.7 . .
C00Q C00W H00T 109.7 . .
C00Q C00W H00U 109.7 . .
H00T C00W H00U 108.2 . .
C00J C00Y H00Y 120.0 . .
C00Z C00Y C00J 120.0(5) . .
C00Z C00Y H00Y 120.0 . .
C00P C00Z H00Z 119.6 . .
C00Y C00Z C00P 120.7(5) . .
C00Y C00Z H00Z 119.6 . .
N007 C010 H01A 109.5 . .
N007 C010 H01B 109.5 . .
N007 C010 H01C 109.5 . .
H01A C010 H01B 109.5 . .
H01A C010 H01C 109.5 . .
H01B C010 H01C 109.5 . .
N00X C011 C00V 178.6(8) . .
C00M C012 H012 120.4 . .
C00M C012 C014 119.2(6) . .
C014 C012 H012 120.4 . .
C00V C013 H013 120.7 . .
C014 C013 C00V 118.6(5) . .
C014 C013 H013 120.7 . .
C012 C014 H014 119.1 . .
C013 C014 C012 121.8(6) . .
C013 C014 H014 119.1 . .

loop_
_geom_bond_atom_site_label_1
_geom_bond_atom_site_label_2
_geom_bond_distance
_geom_bond_site_symmetry_2
O002 C00H 1.439(6) .
O002 C00I 1.363(5) .
O003 C00P 1.235(6) .
N004 C00D 1.359(6) .
N004 C00G 1.327(6) .
N005 N008 1.352(5) .
N005 C00J 1.319(6) .
N006 C00D 1.325(6) .
N006 C00N 1.346(6) .
N007 H007 0.9800 .
N007 C00O 1.496(6) .
N007 C00W 1.490(6) .
N007 C010 1.509(6) .
N008 C00A 1.475(6) .
N008 C00P 1.399(6) .
C009 H009 0.9300 .
C009 C00B 1.394(6) .
C009 C00F 1.375(7) .
C00A H00A 0.9800 .
C00A C00B 1.508(6) .
C00A C00T 1.513(7) .
C00B C00E 1.399(6) .
C00C C00D 1.481(6) .
C00C C00E 1.388(6) .
C00C C00S 1.405(6) .
C00E H00E 0.9300 .
C00F H00F 0.9300 .
C00F C00S 1.389(7) .
C00G H00G 0.9300 .
C00G C00I 1.383(7) .
C00H H00B 0.9700 .
C00H H00C 0.9700 .
C00H C00K 1.519(6) .
C00I C00N 1.394(6) .
C00J C00M 1.482(7) .
C00J C00Y 1.420(7) .
C00K H00K 0.9800 .
C00K C00L 1.521(6) .
C00K C00Q 1.518(6) .
C00L H00D 0.9700 .
C00L H00H 0.9700 .
C00L C00O 1.525(5) .
C00M C00R 1.399(7) .
C00M C012 1.390(7) .
C00N H00N 0.9300 .
C00O H00I 0.9700 .
C00O H00J 0.9700 .
C00P C00Z 1.429(8) .
C00Q H00L 0.9700 .
C00Q H00M 0.9700 .
C00Q C00W 1.530(7) .
C00R H00R 0.9300 .
C00R C00V 1.391(7) .
C00S H00S 0.9300 .
C00T H00O 0.9600 .
C00T H00P 0.9600 .
C00T H00Q 0.9600 .
O00U H00V 0.8502 .
O00U H00W 0.8500 .
C00V C011 1.452(9) .
C00V C013 1.380(9) .
C00W H00T 0.9700 .
C00W H00U 0.9700 .
N00X C011 1.152(8) .
C00Y H00Y 0.9300 .
C00Y C00Z 1.346(8) .
C00Z H00Z 0.9300 .
C010 H01A 0.9600 .
C010 H01B 0.9600 .
C010 H01C 0.9600 .
C012 H012 0.9300 .
C012 C014 1.401(8) .
C013 H013 0.9300 .
C013 C014 1.369(9) .
C014 H014 0.9300 .

loop_
_geom_torsion_atom_site_label_1
_geom_torsion_atom_site_label_2
_geom_torsion_atom_site_label_3
_geom_torsion_atom_site_label_4
_geom_torsion
_geom_torsion_site_symmetry_1
_geom_torsion_site_symmetry_2
_geom_torsion_site_symmetry_3
_geom_torsion_site_symmetry_4
O002 C00H C00K C00L 175.0(4) . . . .
O002 C00H C00K C00Q -63.6(5) . . . .
O002 C00I C00N N006 177.6(5) . . . .
O003 C00P C00Z C00Y -178.9(5) . . . .
N004 C00G C00I O002 -177.2(5) . . . .
N004 C00G C00I C00N 2.2(8) . . . .
N005 N008 C00A C00B -81.5(5) . . . .
N005 N008 C00A C00T 43.9(5) . . . .
N005 N008 C00P O003 176.6(5) . . . .
N005 N008 C00P C00Z -4.3(7) . . . .
N005 C00J C00M C00R 31.4(7) . . . .
N005 C00J C00M C012 -147.1(5) . . . .
N005 C00J C00Y C00Z -2.4(8) . . . .
N008 N005 C00J C00M -178.9(4) . . . .
N008 N005 C00J C00Y 0.3(7) . . . .
N008 C00A C00B C009 -134.1(5) . . . .
N008 C00A C00B C00E 49.8(6) . . . .
N008 C00P C00Z C00Y 2.0(8) . . . .
C009 C00B C00E C00C 2.1(7) . . . .
C009 C00F C00S C00C -0.1(8) . . . .
C00A N008 C00P O003 -2.8(7) . . . .
C00A N008 C00P C00Z 176.3(4) . . . .
C00A C00B C00E C00C 178.3(5) . . . .
C00B C009 C00F C00S 0.2(8) . . . .
C00D N004 C00G C00I -0.9(8) . . . .
C00D N006 C00N C00I 0.3(8) . . . .
C00D C00C C00E C00B 178.2(5) . . . .
C00D C00C C00S C00F -179.2(5) . . . .
C00E C00C C00D N004 13.4(7) . . . .
C00E C00C C00D N006 -168.0(5) . . . .
C00E C00C C00S C00F 1.0(8) . . . .
C00F C009 C00B C00A -177.5(5) . . . .
C00F C009 C00B C00E -1.1(7) . . . .
C00G N004 C00D N006 -0.8(8) . . . .
C00G N004 C00D C00C 177.7(4) . . . .
C00G C00I C00N N006 -1.8(8) . . . .
C00H O002 C00I C00G 172.5(4) . . . .
C00H O002 C00I C00N -6.9(7) . . . .
C00H C00K C00L C00O -179.9(4) . . . .
C00H C00K C00Q C00W -177.4(4) . . . .
C00I O002 C00H C00K -171.1(4) . . . .
C00J N005 N008 C00A -177.4(4) . . . .
C00J N005 N008 C00P 3.2(7) . . . .
C00J C00M C00R C00V -177.9(5) . . . .
C00J C00M C012 C014 179.3(5) . . . .
C00J C00Y C00Z C00P 1.1(8) . . . .
C00K C00L C00O N007 -59.4(5) . . . .
C00K C00Q C00W N007 55.9(6) . . . .
C00L C00K C00Q C00W -56.0(5) . . . .
C00M C00J C00Y C00Z 176.8(5) . . . .
C00M C00R C00V C011 177.6(5) . . . .
C00M C00R C00V C013 -1.0(9) . . . .
C00M C012 C014 C013 -1.9(9) . . . .
C00N N006 C00D N004 1.1(8) . . . .
C00N N006 C00D C00C -177.4(4) . . . .
C00O N007 C00W C00Q -57.2(5) . . . .
C00P N008 C00A C00B 98.0(5) . . . .
C00P N008 C00A C00T -136.6(4) . . . .
C00Q C00K C00L C00O 57.2(5) . . . .
C00R C00M C012 C014 0.7(8) . . . .
C00R C00V C013 C014 -0.1(9) . . . .
C00S C00C C00D N004 -166.3(5) . . . .
C00S C00C C00D N006 12.3(7) . . . .
C00S C00C C00E C00B -2.1(8) . . . .
C00T C00A C00B C009 101.2(5) . . . .
C00T C00A C00B C00E -75.0(6) . . . .
C00V C013 C014 C012 1.6(10) . . . .
C00W N007 C00O C00L 59.7(5) . . . .
C00Y C00J C00M C00R -147.8(5) . . . .
C00Y C00J C00M C012 33.6(8) . . . .
C010 N007 C00O C00L -176.5(4) . . . .
C010 N007 C00W C00Q 179.2(4) . . . .
C011 C00V C013 C014 -178.7(6) . . . .
C012 C00M C00R C00V 0.7(8) . . . .
